data_1522077
loop_
_publ_author_name
'Klimyenko, A.V.'
'Seuntjens, J.'
'Jacobson, R.A.'
'Beaudry, B.J.'
'Miller, L.L.'
'Gschneidner, K.A.jr.'

_publ_section_title
;
 Structure of La Ni2.286 and the La-Ni system from La Ni1.75 - La Ni2.5
;
_journal_name_full 'Journal of the Less-Common Metals'
_journal_page_first 133
_journal_page_last 141
_journal_volume 144
_journal_year 1988
_chemical_formula_sum 'La7 Ni16'
_space_group_IT_number 121
_symmetry_space_group_name_Hall 'I -4 2'
_symmetry_space_group_name_H-M 'I -4 2 m'
_cell_angle_alpha 90
_cell_angle_beta 90
_cell_angle_gamma 90
_cell_formula_units_Z 2
_cell_length_a 7.355
_cell_length_b 7.355
_cell_length_c 14.51
_cell_volume 784.933
_citation_journal_id_ASTM JCOMAH
_cod_data_source_file Klimyenko_JCOMAH_1988_914.cif
_cod_data_source_block La7Ni16
_cod_original_cell_volume 784.9333
_cod_database_code 1522077

loop_
_symmetry_equiv_pos_as_xyz
x,y,z
y,-x,-z
-x,-y,z
-y,x,-z
x,-y,-z
-y,-x,z
-x,y,-z
y,x,z
x+1/2,y+1/2,z+1/2
y+1/2,-x+1/2,-z+1/2
-x+1/2,-y+1/2,z+1/2
-y+1/2,x+1/2,-z+1/2
x+1/2,-y+1/2,-z+1/2
-y+1/2,-x+1/2,z+1/2
-x+1/2,y+1/2,-z+1/2
y+1/2,x+1/2,z+1/2

loop_
_atom_site_label
_atom_site_type_symbol
_atom_site_fract_x
_atom_site_fract_y
_atom_site_fract_z
_atom_site_occupancy
_atom_site_U_iso_or_equiv
La1 La 0 0 0 1 0.0
Ni1 Ni 0.3816 0.3816 0.3136 1 0.0
La2 La 0 0.5 0.25 1 0.0
Ni2 Ni 0.1413 0.1413 0.3014 1 0.0
La3 La 0.3043 0.3043 0.1025 1 0.0
Ni3 Ni 0.1328 0.3848 0.4335 1 0.0
